data_4116434
loop_
_publ_author_name
'John L. Wood'
'Alexandra A. Holubec'
'Brian M. Stoltz'
'Matthew M. Weiss'
'Julie A. Dixon'
'Brian D. Doan'
'Mohammed F. Shamji'
'Jennifer M. Chen'
'Timothy P. Heffron'

_publ_contact_author
;
John L. Wood
Yale University
Department of Chemistry
P.O. Box 208107
New Haven, CT  06520-8107
;
_publ_contact_author_email ' john.wood@quickmail.yale.edu'
_publ_contact_author_fax ' (203)432-6144 '
_publ_contact_author_phone ' (203)432-5991 '
_publ_section_title
;
 Application of Reactive Enols in Synthesis: A Versatile, Efficient, and
 Stereoselective Construction of the Welwitindolinone Carbon Skeleton
;
_journal_name_full 'Journal of the American Chemical Society'
_journal_page_first 6326
_journal_page_last 6327
_journal_paper_doi 10.1021/ja991022s
_journal_volume 121
_journal_year 1999
_chemical_formula_moiety 'C22 H27 N O4 '
_chemical_formula_sum 'C22 H27 N O4'
_chemical_formula_weight 369.46
_space_group_IT_number 14
_symmetry_cell_setting monoclinic
_symmetry_Int_Tables_number 14
_symmetry_space_group_name_Hall '-P 2yab'
_symmetry_space_group_name_H-M 'P 1 21/a 1'
_audit_creation_date 'Fri Sep 11 13:06:00 1998'
_audit_creation_method 'from TEXRAY.INF file'
_cell_angle_alpha 90
_cell_angle_beta 104.98(1)
_cell_angle_gamma 90
_cell_formula_units_Z 4
_cell_length_a 10.1123(3)
_cell_length_b 12.437(1)
_cell_length_c 15.961(1)
_cell_measurement_reflns_used 0
_cell_measurement_temperature 183.2
_cell_measurement_theta_max 0.0
_cell_measurement_theta_min 0.0
_cell_volume 1939.1(2)
_computing_cell_refinement 'MSC/AFC Diffractometer Control'
_computing_data_collection 'MSC/AFC Diffractometer Control'
_computing_data_reduction teXsan
_computing_publication_material teXsan
_computing_structure_refinement teXsan
_diffrn_ambient_temperature 183.2
_diffrn_measurement_device 'Nonius KappaCCD'
_diffrn_measurement_method 'CCD data frame'
_diffrn_orient_matrix_UB_11 0.00000
_diffrn_orient_matrix_UB_12 0.00000
_diffrn_orient_matrix_UB_13 0.00000
_diffrn_orient_matrix_UB_21 0.00000
_diffrn_orient_matrix_UB_22 0.00000
_diffrn_orient_matrix_UB_23 0.00000
_diffrn_orient_matrix_UB_31 0.00000
_diffrn_orient_matrix_UB_32 0.00000
_diffrn_orient_matrix_UB_33 0.00000
_diffrn_radiation_monochromator graphite
_diffrn_radiation_source 'X-ray tube'
_diffrn_radiation_type MoKalpha
_diffrn_radiation_wavelength 0.7107
_diffrn_reflns_av_R_equivalents 0.00
_diffrn_reflns_limit_h_max 12
_diffrn_reflns_limit_h_min 0
_diffrn_reflns_limit_k_max 15
_diffrn_reflns_limit_k_min 0
_diffrn_reflns_limit_l_max 19
_diffrn_reflns_limit_l_min -19
_diffrn_reflns_number 4067
_diffrn_reflns_theta_max 26.39
_diffrn_standards_decay_% 0.00
_diffrn_standards_interval_count 0
_diffrn_standards_number 0
_exptl_absorpt_coefficient_mu 0.086
_exptl_absorpt_correction_type none
_exptl_crystal_colour cut-block
_exptl_crystal_density_diffrn 1.265
_exptl_crystal_description colorless
_exptl_crystal_F_000 792.00
_exptl_crystal_size_max 0.200
_exptl_crystal_size_mid 0.330
_exptl_crystal_size_min 0.450
_refine_diff_density_max 0.22
_refine_diff_density_min -0.22
_refine_ls_extinction_coef 15.48561
_refine_ls_extinction_method Zachariasen_type_2_Gaussian_isotropic
_refine_ls_goodness_of_fit_obs 2.556
_refine_ls_hydrogen_treatment noref
_refine_ls_matrix_type full
_refine_ls_number_parameters 244
_refine_ls_number_reflns 3010
_refine_ls_number_restraints 0
_refine_ls_R_factor_obs 0.0471
_refine_ls_shift/esd_max 0.0002
_refine_ls_structure_factor_coef F
_refine_ls_weighting_scheme sigma
_refine_ls_wR_factor_obs 0.0648
_reflns_number_observed 3010
_reflns_number_total 4067
_reflns_observed_criterion 3.00
_cod_data_source_file ja991022s_2.cif
_cod_data_source_block compound_xii
_cod_original_cell_volume 1939.2(2)
_cod_original_sg_symbol_H-M 'P 21/a '
_cod_original_formula_sum 'C22 H27 N O4 '
_cod_database_code 4116434

loop_
_symmetry_equiv_pos_as_xyz
'   +x,   +y,   +z'
'1/2-x,1/2+y,   -z'
'   -x,   -y,   -z'
'1/2+x,1/2-y,   +z'

loop_
_atom_site_aniso_label
_atom_site_aniso_U_11
_atom_site_aniso_U_22
_atom_site_aniso_U_33
_atom_site_aniso_U_12
_atom_site_aniso_U_13
_atom_site_aniso_U_23
O(1) 0.0383(7) 0.0431(9) 0.0454(8) 0.0062(6) 0.0180(6) 0.0104(6)
O(2) 0.0246(6) 0.0352(7) 0.0338(6) -0.0030(5) 0.0061(4) -0.0042(5)
O(3) 0.0304(6) 0.0366(8) 0.0559(8) 0.0080(5) 0.0059(5) -0.0038(6)
O(4) 0.0490(7) 0.0346(8) 0.0381(7) 0.0037(6) 0.0121(5) -0.0066(6)
N(1) 0.0311(8) 0.0379(10) 0.0396(8) -0.0058(7) 0.0060(6) 0.0084(7)
C(1) 0.0323(9) 0.034(1) 0.0356(9) -0.0036(8) -0.0012(7) 0.0072(9)
C(2) 0.041(1) 0.033(1) 0.051(1) -0.0086(9) -0.0057(8) 0.0081(10)
C(3) 0.049(1) 0.026(1) 0.053(1) -0.0004(9) -0.0098(9) 0.0006(9)
C(4) 0.0399(10) 0.028(1) 0.044(1) 0.0066(8) -0.0031(8) -0.0011(9)
C(5) 0.0295(9) 0.029(1) 0.0359(9) 0.0041(7) -0.0023(7) -0.0004(8)
C(6) 0.0305(8) 0.026(1) 0.0329(9) -0.0006(7) -0.0028(7) 0.0045(8)
C(7) 0.0292(9) 0.026(1) 0.0320(9) -0.0003(7) 0.0050(7) 0.0033(8)
C(8) 0.0319(9) 0.035(1) 0.0302(9) 0.0006(8) 0.0047(7) 0.0093(8)
C(9) 0.042(1) 0.057(2) 0.058(1) -0.0134(9) 0.0131(9) 0.011(1)
C(10) 0.0321(8) 0.029(1) 0.0292(9) -0.0030(7) 0.0051(6) 0.0031(8)
C(11) 0.0451(10) 0.040(1) 0.0327(9) -0.0049(9) 0.0112(7) -0.0004(9)
C(12) 0.0349(9) 0.041(1) 0.0349(9) -0.0024(8) 0.0007(7) 0.0056(8)
C(13) 0.0294(8) 0.0233(10) 0.0300(9) 0.0000(7) 0.0084(6) 0.0009(7)
C(14) 0.0240(8) 0.0269(10) 0.0321(9) -0.0007(7) 0.0055(6) -0.0018(8)
C(15) 0.0295(9) 0.032(1) 0.0360(10) 0.0044(7) 0.0061(7) -0.0038(8)
C(16) 0.0392(9) 0.036(1) 0.0329(9) 0.0016(8) 0.0089(7) -0.0026(9)
C(17) 0.0295(8) 0.034(1) 0.0249(8) -0.0004(7) 0.0063(6) -0.0018(8)
C(18) 0.0332(9) 0.034(1) 0.0323(9) -0.0018(7) 0.0026(7) -0.0024(8)
C(19) 0.0307(9) 0.035(1) 0.0297(9) -0.0006(7) 0.0077(6) -0.0022(8)
C(20) 0.0350(9) 0.041(1) 0.0339(9) -0.0011(8) 0.0103(7) 0.0054(9)
C(21) 0.054(1) 0.038(1) 0.049(1) 0.0023(9) 0.0166(9) 0.0109(10)
C(22) 0.066(1) 0.056(2) 0.037(1) -0.007(1) 0.0044(9) 0.010(1)

loop_
_atom_site_label
_atom_site_fract_x
_atom_site_fract_y
_atom_site_fract_z
_atom_site_U_iso_or_equiv
_atom_site_thermal_displace_type
O(1) -0.1615(1) -0.1489(1) -0.37814(7) 0.0409(4) Uij
O(2) -0.64204(10) -0.18756(10) -0.25923(7) 0.0314(3) Uij
O(3) -0.6784(1) 0.0137(1) -0.25830(8) 0.0420(4) Uij
O(4) -0.5171(1) -0.0071(1) -0.12718(7) 0.0404(4) Uij
N(1) -0.1828(1) 0.0317(1) -0.35412(9) 0.0368(4) Uij
C(1) -0.2656(2) 0.0977(2) -0.3157(1) 0.0357(5) Uij
C(2) -0.2464(2) 0.2016(2) -0.2858(1) 0.0449(6) Uij
C(3) -0.3311(2) 0.2379(2) -0.2354(1) 0.0468(6) Uij
C(4) -0.4278(2) 0.1720(2) -0.2142(1) 0.0399(5) Uij
C(5) -0.4489(2) 0.0673(1) -0.2470(1) 0.0335(5) Uij
C(6) -0.3713(2) 0.0342(1) -0.30180(10) 0.0319(5) Uij
C(7) -0.3614(2) -0.0723(1) -0.3377(1) 0.0297(5) Uij
C(8) -0.2257(2) -0.0727(2) -0.3585(1) 0.0331(5) Uij
C(9) -0.0560(2) 0.0655(2) -0.3731(1) 0.0521(6) Uij
C(10) -0.4878(2) -0.1296(1) -0.39996(10) 0.0308(5) Uij
C(11) -0.4588(2) -0.2069(2) -0.4660(1) 0.0389(5) Uij
C(12) -0.6170(2) -0.0651(2) -0.4348(1) 0.0385(5) Uij
C(13) -0.4375(2) -0.1624(1) -0.30720(10) 0.0275(4) Uij
C(14) -0.5107(1) -0.1361(1) -0.23735(10) 0.0280(4) Uij
C(15) -0.5412(2) -0.0142(1) -0.2195(1) 0.0328(5) Uij
C(16) -0.5023(2) -0.1135(2) -0.0906(1) 0.0363(5) Uij
C(17) -0.4271(2) -0.1759(1) -0.14655(10) 0.0296(5) Uij
C(18) -0.2776(2) -0.1369(2) -0.1274(1) 0.0344(5) Uij
C(19) -0.4318(2) -0.2972(2) -0.1425(1) 0.0317(5) Uij
C(20) -0.3843(2) -0.3638(2) -0.0762(1) 0.0363(5) Uij
C(21) -0.3884(2) -0.4828(2) -0.0904(1) 0.0467(6) Uij
C(22) -0.3207(2) -0.3304(2) 0.0150(1) 0.0547(7) Uij
H(1) -0.1785 0.2467 -0.2988 0.0539 Uij
H(2) -0.3223 0.3100 -0.2151 0.0561 Uij
H(3) -0.4803 0.1981 -0.1770 0.0479 Uij
H(4) 0.0133 0.0733 -0.3204 0.0625 Uij
H(5) -0.0285 0.0129 -0.4083 0.0625 Uij
H(6) -0.0699 0.1323 -0.4030 0.0625 Uij
H(7) -0.3729 -0.2407 -0.4428 0.0467 Uij
H(8) -0.5288 -0.2599 -0.4795 0.0467 Uij
H(9) -0.4566 -0.1687 -0.5171 0.0467 Uij
H(10) -0.6317 -0.0190 -0.3906 0.0462 Uij
H(11) -0.6080 -0.0231 -0.4827 0.0462 Uij
H(12) -0.6927 -0.1125 -0.4529 0.0462 Uij
H(13) -0.3897 -0.2289 -0.2988 0.0330 Uij
H(14) -0.6491 -0.2437 -0.3065 0.0448 Uij
H(15) -0.7263 -0.0605 -0.2666 0.0448 Uij
H(16) -0.4501 -0.1119 -0.0318 0.0435 Uij
H(17) -0.5893 -0.1446 -0.0939 0.0435 Uij
H(18) -0.2760 -0.0607 -0.1312 0.0413 Uij
H(19) -0.2295 -0.1588 -0.0707 0.0413 Uij
H(20) -0.2352 -0.1672 -0.1686 0.0413 Uij
H(21) -0.4755 -0.3313 -0.1957 0.0381 Uij
H(22) -0.4348 -0.4981 -0.1490 0.0560 Uij
H(23) -0.4354 -0.5161 -0.0529 0.0560 Uij
H(24) -0.2976 -0.5100 -0.0784 0.0560 Uij
H(25) -0.3240 -0.2544 0.0193 0.0656 Uij
H(26) -0.3695 -0.3621 0.0522 0.0656 Uij
H(27) -0.2281 -0.3537 0.0316 0.0656 Uij

loop_
_atom_type_symbol
_atom_type_oxidation_number
_atom_type_number_in_cell
_atom_type_scat_dispersion_real
_atom_type_scat_dispersion_imag
_atom_type_scat_source
C 0 88 0.003 0.002 'International Tables'
H 0 108 0.000 0.000 'International Tables'
N 0 4 0.006 0.003 'International Tables'
O 0 16 0.011 0.006 'International Tables'

loop_
_geom_angle_atom_site_label_1
_geom_angle_atom_site_label_2
_geom_angle_atom_site_label_3
_geom_angle
_geom_angle_publ_flag
C(15) O(4) C(16) 109.4(1) yes
C(1) N(1) C(8) 110.9(1) yes
C(1) N(1) C(9) 125.0(2) yes
C(8) N(1) C(9) 123.4(2) yes
N(1) C(1) C(2) 130.4(2) yes
N(1) C(1) C(6) 107.6(2) yes
C(2) C(1) C(6) 121.5(2) yes
C(1) C(2) C(3) 116.9(2) yes
C(2) C(3) C(4) 121.9(2) yes
C(3) C(4) C(5) 120.6(2) yes
C(4) C(5) C(6) 117.3(2) yes
C(4) C(5) C(15) 124.0(2) yes
C(6) C(5) C(15) 118.4(2) yes
C(1) C(6) C(5) 121.1(2) yes
C(1) C(6) C(7) 108.6(1) yes
C(5) C(6) C(7) 129.0(2) yes
C(6) C(7) C(8) 104.5(1) yes
C(6) C(7) C(10) 122.2(1) yes
C(6) C(7) C(13) 117.1(1) yes
C(8) C(7) C(10) 120.1(1) yes
C(8) C(7) C(13) 130.1(1) yes
C(10) C(7) C(13) 57.9(1) yes
O(1) C(8) N(1) 124.2(2) yes
O(1) C(8) C(7) 129.3(2) yes
N(1) C(8) C(7) 106.5(1) yes
C(7) C(10) C(11) 117.2(1) yes
C(7) C(10) C(12) 118.4(2) yes
C(7) C(10) C(13) 58.97(10) yes
C(11) C(10) C(12) 112.8(1) yes
C(11) C(10) C(13) 116.1(1) yes
C(12) C(10) C(13) 123.4(1) yes
C(7) C(13) C(10) 63.1(1) yes
C(7) C(13) C(14) 117.5(1) yes
C(10) C(13) C(14) 124.1(1) yes
O(2) C(14) C(13) 108.7(1) yes
O(2) C(14) C(15) 105.0(1) yes
O(2) C(14) C(17) 109.3(1) yes
C(13) C(14) C(15) 119.3(1) yes
C(13) C(14) C(17) 111.3(1) yes
C(15) C(14) C(17) 102.7(1) yes
O(3) C(15) O(4) 108.8(1) yes
O(3) C(15) C(5) 108.5(1) yes
O(3) C(15) C(14) 111.8(1) yes
O(4) C(15) C(5) 107.6(1) yes
O(4) C(15) C(14) 104.7(1) yes
C(5) C(15) C(14) 115.1(1) yes
O(4) C(16) C(17) 104.2(1) yes
C(14) C(17) C(16) 98.6(1) yes
C(14) C(17) C(18) 110.7(1) yes
C(14) C(17) C(19) 109.9(1) yes
C(16) C(17) C(18) 109.6(1) yes
C(16) C(17) C(19) 117.2(1) yes
C(18) C(17) C(19) 110.2(1) yes
C(17) C(19) C(20) 130.2(2) yes
C(19) C(20) C(21) 120.3(2) yes
C(19) C(20) C(22) 125.4(2) yes
C(21) C(20) C(22) 114.3(2) yes

loop_
_geom_bond_atom_site_label_1
_geom_bond_atom_site_label_2
_geom_bond_distance
_geom_bond_publ_flag
O(1) C(8) 1.234(2) yes
O(2) C(14) 1.434(2) yes
O(3) C(15) 1.409(2) yes
O(4) C(15) 1.433(2) yes
O(4) C(16) 1.438(2) yes
N(1) C(1) 1.420(2) yes
N(1) C(8) 1.365(2) yes
N(1) C(9) 1.454(2) yes
C(1) C(2) 1.374(3) yes
C(1) C(6) 1.393(2) yes
C(2) C(3) 1.393(3) yes
C(3) C(4) 1.383(3) yes
C(4) C(5) 1.399(2) yes
C(5) C(6) 1.381(2) yes
C(5) C(15) 1.518(3) yes
C(6) C(7) 1.456(2) yes
C(7) C(8) 1.492(2) yes
C(7) C(10) 1.572(2) yes
C(7) C(13) 1.510(2) yes
C(10) C(11) 1.510(3) yes
C(10) C(12) 1.512(2) yes
C(10) C(13) 1.493(2) yes
C(13) C(14) 1.524(2) yes
C(14) C(15) 1.588(3) yes
C(14) C(17) 1.558(2) yes
C(16) C(17) 1.527(2) yes
C(17) C(18) 1.541(2) yes
C(17) C(19) 1.511(3) yes
C(19) C(20) 1.332(2) yes
C(20) C(21) 1.497(3) yes
C(20) C(22) 1.490(3) yes
